data_4109109
loop_
_publ_author_name
'Pieter C. A. Bruijnincx'
'Martin Lutz'
'Anthony L. Spek'
'Wilfred R. Hagen'
'Bert M. Weckhuysen'
'Gerard van Koten'
'Robertus J. M. Klein Gebbink'

_publ_contact_author_address
; Bijvoet Center for Biomolecular Research
  Crystal and Structural Chemistry
  Utrecht University
  Padualaan 8
  3584 CH Utrecht
  The Netherlands
;
_publ_contact_author_email m.lutz@chem.uu.nl
_publ_contact_author_fax '[+31] 30 2533940'
_publ_contact_author_name 'Martin Lutz'
_publ_contact_author_phone '[+31] 30 2533902'
_publ_section_title
;
 Modeling the 2-His-1-Carboxylate Facial Triad: Iron-Catecholato Complexes
 as Structural and Functional Models of the Extradiol Cleaving
 Dioxygenases
;
_journal_name_full 'Journal of the American Chemical Society'
_journal_page_first 2275
_journal_page_last 2286
_journal_paper_doi 10.1021/ja064816x
_journal_volume 129
_journal_year 2007
_chemical_formula_moiety 'C25 H31 Cl4 Fe N4 O5'
_chemical_formula_sum 'C25 H31 Cl4 Fe N4 O5'
_chemical_formula_weight 665.19
_chemical_name_systematic
; 
 ? 
;
_space_group_IT_number 14
_symmetry_cell_setting monoclinic
_symmetry_space_group_name_Hall '-P 2ybc'
_symmetry_space_group_name_H-M 'P 1 21/c 1'
_atom_sites_solution_hydrogens difmap
_atom_sites_solution_primary direct
_atom_sites_solution_secondary difmap
_audit_creation_method SHELXL-97
_cell_angle_alpha 90.00
_cell_angle_beta 117.8399(17)
_cell_angle_gamma 90.00
_cell_formula_units_Z 4
_cell_length_a 13.5894(3)
_cell_length_b 12.7606(4)
_cell_length_c 18.8030(5)
_cell_measurement_reflns_used 80758
_cell_measurement_temperature 150(2)
_cell_measurement_theta_max 25.35
_cell_measurement_theta_min 1.02
_cell_volume 2883.21(14)
_computing_cell_refinement HKL2000
_computing_data_collection 'Nonius COLLECT'
_computing_data_reduction 'HKL2000, Sortav'
_computing_structure_refinement 'SHELXL-97 (Sheldrick, 1997)'
_computing_structure_solution 'SHELXS-97 (Sheldrick, 1990)'
_diffrn_ambient_temperature 150(2)
_diffrn_measured_fraction_theta_full 0.998
_diffrn_measured_fraction_theta_max 0.998
_diffrn_measurement_device_type 'Nonius KappaCCD'
_diffrn_radiation_monochromator graphite
_diffrn_radiation_source 'rotating anode'
_diffrn_radiation_type MoK\a
_diffrn_radiation_wavelength 0.71073
_diffrn_reflns_av_R_equivalents 0.0584
_diffrn_reflns_av_sigmaI/netI 0.0470
_diffrn_reflns_limit_h_max 16
_diffrn_reflns_limit_h_min -16
_diffrn_reflns_limit_k_max 15
_diffrn_reflns_limit_k_min -15
_diffrn_reflns_limit_l_max 22
_diffrn_reflns_limit_l_min -22
_diffrn_reflns_number 28540
_diffrn_reflns_theta_full 25.33
_diffrn_reflns_theta_max 25.33
_diffrn_reflns_theta_min 2.01
_exptl_absorpt_coefficient_mu 0.936
_exptl_absorpt_correction_T_max 0.97
_exptl_absorpt_correction_T_min 0.92
_exptl_absorpt_correction_type multi-scan
_exptl_crystal_colour black
_exptl_crystal_density_diffrn 1.532
_exptl_crystal_description plate
_exptl_crystal_F_000 1372
_exptl_crystal_size_max 0.15
_exptl_crystal_size_mid 0.15
_exptl_crystal_size_min 0.03
_refine_diff_density_max 0.315
_refine_diff_density_min -0.316
_refine_diff_density_rms 0.068
_refine_ls_extinction_method none
_refine_ls_goodness_of_fit_ref 1.088
_refine_ls_hydrogen_treatment mixed
_refine_ls_matrix_type full
_refine_ls_number_parameters 366
_refine_ls_number_reflns 5255
_refine_ls_number_restraints 0
_refine_ls_restrained_S_all 1.088
_refine_ls_R_factor_all 0.0637
_refine_ls_R_factor_gt 0.0375
_refine_ls_shift/su_max 0.008
_refine_ls_shift/su_mean 0.000
_refine_ls_structure_factor_coef Fsqd
_refine_ls_weighting_details 'calc w=1/[\s^2^(Fo^2^)+(0.0419P)^2^+0.9370P] where P=(Fo^2^+2Fc^2^)/3'
_refine_ls_weighting_scheme calc
_refine_ls_wR_factor_gt 0.0832
_refine_ls_wR_factor_ref 0.0947
_reflns_number_gt 3735
_reflns_number_total 5255
_reflns_threshold_expression I>2\s(I)
_cod_data_source_file ja064816xsi20060706_054626.cif
_cod_data_source_block s3460c
_cod_original_cell_volume 2883.21(13)
_cod_original_sg_symbol_H-M 'P 21/c'
_cod_database_code 4109109

loop_
_symmetry_equiv_pos_as_xyz
'x, y, z'
'-x, y+1/2, -z+1/2'
'-x, -y, -z'
'x, -y-1/2, z-1/2'

loop_
_atom_site_label
_atom_site_type_symbol
_atom_site_fract_x
_atom_site_fract_y
_atom_site_fract_z
_atom_site_U_iso_or_equiv
_atom_site_adp_type
_atom_site_occupancy
_atom_site_symmetry_multiplicity
_atom_site_calc_flag
_atom_site_refinement_flags
Fe1 Fe 0.51294(3) 0.18515(3) 0.03828(2) 0.02067(12) Uani 1 1 d .
O1 O 0.4792(2) 0.11378(16) -0.07401(12) 0.0238(5) Uani 1 1 d .
H1O H 0.542(3) 0.090(3) -0.0762(19) 0.051(11) Uiso 1 1 d .
H2O H 0.442(3) 0.075(3) -0.079(2) 0.057(15) Uiso 1 1 d .
O11 O 0.40121(15) 0.08355(13) 0.03088(11) 0.0237(4) Uani 1 1 d .
O21 O 0.33680(17) -0.02393(15) 0.09119(11) 0.0315(5) Uani 1 1 d .
N11 N 0.38697(18) 0.29655(16) -0.02936(12) 0.0208(5) Uani 1 1 d .
N21 N 0.21039(19) 0.34067(18) -0.08164(13) 0.0267(5) Uani 1 1 d .
N31 N 0.41456(18) 0.32904(16) 0.19724(12) 0.0217(5) Uani 1 1 d .
N41 N 0.50248(18) 0.25348(16) 0.13774(13) 0.0210(5) Uani 1 1 d .
C11 C 0.3563(2) 0.3444(2) -0.10350(16) 0.0237(6) Uani 1 1 d .
C21 C 0.2480(2) 0.3709(2) -0.13578(16) 0.0285(7) Uani 1 1 d .
H21 H 0.2052 0.4041 -0.1862 0.034 Uiso 1 1 calc R
C31 C 0.2972(2) 0.2971(2) -0.01850(15) 0.0211(6) Uani 1 1 d .
C41 C 0.2939(2) 0.2607(2) 0.05699(15) 0.0196(6) Uani 1 1 d .
H41 H 0.2383 0.3063 0.0628 0.024 Uiso 1 1 calc R
C51 C 0.4036(2) 0.2814(2) 0.12960(15) 0.0217(6) Uani 1 1 d .
C61 C 0.5265(2) 0.3305(2) 0.25084(16) 0.0251(6) Uani 1 1 d .
H61 H 0.5594 0.3593 0.3035 0.030 Uiso 1 1 calc R
C71 C 0.5810(2) 0.2837(2) 0.21490(16) 0.0230(6) Uani 1 1 d .
C81 C 0.4401(2) 0.3659(2) -0.13303(16) 0.0262(7) Uani 1 1 d .
H81 H 0.4864 0.3015 -0.1241 0.031 Uiso 1 1 calc R
C91 C 0.5173(3) 0.4563(2) -0.08595(18) 0.0342(7) Uani 1 1 d .
H91A H 0.4734 0.5203 -0.0943 0.051 Uiso 1 1 calc R
H91B H 0.5725 0.4675 -0.1049 0.051 Uiso 1 1 calc R
H91C H 0.5554 0.4389 -0.0285 0.051 Uiso 1 1 calc R
C101 C 0.3823(3) 0.3909(2) -0.22301(16) 0.0320(7) Uani 1 1 d .
H10A H 0.3222 0.3404 -0.2515 0.048 Uiso 1 1 calc R
H10B H 0.4364 0.3865 -0.2437 0.048 Uiso 1 1 calc R
H10C H 0.3513 0.4618 -0.2315 0.048 Uiso 1 1 calc R
C111 C 0.0970(2) 0.3518(3) -0.09155(18) 0.0376(8) Uani 1 1 d .
H11A H 0.0985 0.4019 -0.0509 0.045 Uiso 1 1 calc R
H11B H 0.0723 0.2832 -0.0810 0.045 Uiso 1 1 calc R
C121 C 0.0143(3) 0.3888(3) -0.1731(2) 0.0591(11) Uani 1 1 d .
H12A H 0.0363 0.4581 -0.1832 0.089 Uiso 1 1 calc R
H12B H -0.0593 0.3933 -0.1759 0.089 Uiso 1 1 calc R
H12C H 0.0118 0.3393 -0.2138 0.089 Uiso 1 1 calc R
C131 C 0.3270(2) 0.3692(2) 0.21512(17) 0.0286(7) Uani 1 1 d .
H13A H 0.3493 0.3567 0.2726 0.034 Uiso 1 1 calc R
H13B H 0.2574 0.3299 0.1827 0.034 Uiso 1 1 calc R
C141 C 0.3054(3) 0.4845(2) 0.1975(2) 0.0492(9) Uani 1 1 d .
H14A H 0.3739 0.5239 0.2298 0.074 Uiso 1 1 calc R
H14B H 0.2473 0.5075 0.2110 0.074 Uiso 1 1 calc R
H14C H 0.2809 0.4971 0.1402 0.074 Uiso 1 1 calc R
C151 C 0.7040(2) 0.2648(2) 0.24825(16) 0.0271(7) Uani 1 1 d .
H151 H 0.7142 0.1953 0.2280 0.032 Uiso 1 1 calc R
C161 C 0.7614(3) 0.3481(2) 0.22142(19) 0.0377(8) Uani 1 1 d .
H16A H 0.7191 0.3578 0.1631 0.057 Uiso 1 1 calc R
H16B H 0.8371 0.3251 0.2356 0.057 Uiso 1 1 calc R
H16C H 0.7645 0.4146 0.2485 0.057 Uiso 1 1 calc R
C171 C 0.7603(3) 0.2598(3) 0.34018(17) 0.0414(8) Uani 1 1 d .
H17A H 0.7536 0.3280 0.3615 0.062 Uiso 1 1 calc R
H17B H 0.8392 0.2424 0.3608 0.062 Uiso 1 1 calc R
H17C H 0.7242 0.2060 0.3571 0.062 Uiso 1 1 calc R
C181 C 0.2546(2) 0.1459(2) 0.05557(16) 0.0221(6) Uani 1 1 d .
H18A H 0.2376 0.1366 0.1009 0.027 Uiso 1 1 calc R
H18B H 0.1845 0.1352 0.0052 0.027 Uiso 1 1 calc R
C191 C 0.3365(2) 0.0617(2) 0.06109(15) 0.0221(6) Uani 1 1 d .
Cl12 Cl 0.81945(6) -0.07848(6) 0.15842(4) 0.0367(2) Uani 1 1 d .
Cl22 Cl 1.02703(7) -0.00124(8) 0.14016(6) 0.0551(3) Uani 1 1 d .
Cl32 Cl 1.03082(7) 0.22754(9) 0.08047(6) 0.0635(3) Uani 1 1 d .
Cl42 Cl 0.82143(7) 0.37299(6) 0.03005(5) 0.0426(2) Uani 1 1 d .
O12 O 0.63323(15) 0.26381(14) 0.03763(11) 0.0257(4) Uani 1 1 d .
O22 O 0.63384(15) 0.08075(13) 0.09740(10) 0.0228(4) Uani 1 1 d .
C12 C 0.7262(2) 0.2087(2) 0.06304(16) 0.0261(7) Uani 1 1 d .
C22 C 0.7266(2) 0.1074(2) 0.09468(15) 0.0247(6) Uani 1 1 d .
C32 C 0.8201(2) 0.0448(2) 0.11949(16) 0.0301(7) Uani 1 1 d .
C42 C 0.9133(2) 0.0807(3) 0.11355(17) 0.0353(8) Uani 1 1 d .
C52 C 0.9150(2) 0.1814(3) 0.08597(18) 0.0357(8) Uani 1 1 d .
C62 C 0.8212(2) 0.2452(2) 0.06162(17) 0.0307(7) Uani 1 1 d .

loop_
_atom_site_aniso_label
_atom_site_aniso_U_11
_atom_site_aniso_U_22
_atom_site_aniso_U_33
_atom_site_aniso_U_23
_atom_site_aniso_U_13
_atom_site_aniso_U_12
Fe1 0.0230(2) 0.0179(2) 0.0223(2) -0.00025(16) 0.01157(18) 0.00164(17)
O1 0.0291(13) 0.0191(11) 0.0248(11) 0.0008(9) 0.0139(10) 0.0015(10)
O11 0.0244(11) 0.0192(10) 0.0311(11) -0.0022(8) 0.0159(9) -0.0012(8)
O21 0.0419(13) 0.0236(11) 0.0346(11) 0.0077(9) 0.0226(10) 0.0043(9)
N11 0.0268(13) 0.0170(12) 0.0209(12) 0.0011(9) 0.0130(11) 0.0017(10)
N21 0.0254(13) 0.0278(13) 0.0261(12) 0.0054(10) 0.0115(11) 0.0046(11)
N31 0.0265(13) 0.0210(12) 0.0228(12) -0.0011(10) 0.0158(11) -0.0002(10)
N41 0.0235(13) 0.0176(12) 0.0207(12) 0.0000(9) 0.0092(11) 0.0020(10)
C11 0.0322(17) 0.0175(14) 0.0238(14) -0.0010(11) 0.0152(14) 0.0001(12)
C21 0.0349(18) 0.0251(16) 0.0262(16) 0.0083(12) 0.0147(14) 0.0023(13)
C31 0.0245(16) 0.0169(14) 0.0233(15) 0.0007(11) 0.0122(13) 0.0028(12)
C41 0.0205(15) 0.0197(14) 0.0208(14) -0.0002(11) 0.0114(12) 0.0027(12)
C51 0.0299(17) 0.0170(14) 0.0199(14) 0.0030(11) 0.0131(13) 0.0004(12)
C61 0.0311(17) 0.0231(15) 0.0195(14) -0.0039(12) 0.0105(13) -0.0018(13)
C71 0.0277(16) 0.0186(14) 0.0219(14) 0.0008(11) 0.0109(13) -0.0011(12)
C81 0.0354(18) 0.0218(15) 0.0272(15) 0.0037(12) 0.0194(14) 0.0043(13)
C91 0.044(2) 0.0323(17) 0.0361(17) 0.0010(14) 0.0267(16) -0.0040(15)
C101 0.046(2) 0.0250(16) 0.0305(16) 0.0024(13) 0.0231(16) 0.0052(14)
C111 0.0256(17) 0.048(2) 0.0386(18) 0.0119(15) 0.0141(15) 0.0084(15)
C121 0.031(2) 0.087(3) 0.052(2) 0.026(2) 0.0135(18) 0.009(2)
C131 0.0330(17) 0.0309(17) 0.0275(16) -0.0031(13) 0.0188(14) -0.0003(14)
C141 0.067(3) 0.0310(19) 0.076(3) 0.0044(18) 0.055(2) 0.0123(17)
C151 0.0260(16) 0.0223(15) 0.0295(16) -0.0054(12) 0.0101(14) 0.0021(13)
C161 0.0301(18) 0.0343(18) 0.0455(19) -0.0092(15) 0.0150(16) -0.0025(14)
C171 0.0350(19) 0.044(2) 0.0306(17) -0.0070(15) 0.0032(15) 0.0126(16)
C181 0.0222(15) 0.0241(15) 0.0219(14) -0.0002(12) 0.0119(13) -0.0016(12)
C191 0.0226(16) 0.0260(16) 0.0154(13) -0.0023(12) 0.0070(13) -0.0040(12)
Cl12 0.0386(5) 0.0338(4) 0.0326(4) 0.0036(3) 0.0125(4) 0.0139(4)
Cl22 0.0325(5) 0.0703(6) 0.0601(6) 0.0041(5) 0.0197(4) 0.0230(5)
Cl32 0.0328(5) 0.0825(7) 0.0854(7) 0.0048(6) 0.0362(5) -0.0011(5)
Cl42 0.0392(5) 0.0407(5) 0.0529(5) 0.0012(4) 0.0257(4) -0.0096(4)
O12 0.0228(11) 0.0212(10) 0.0330(11) 0.0005(8) 0.0131(9) 0.0012(9)
O22 0.0226(10) 0.0225(10) 0.0234(10) -0.0007(8) 0.0108(9) 0.0033(8)
C12 0.0263(17) 0.0285(16) 0.0235(15) -0.0034(12) 0.0117(13) -0.0009(13)
C22 0.0231(16) 0.0319(17) 0.0172(14) -0.0076(12) 0.0077(13) -0.0004(13)
C32 0.0286(17) 0.0348(17) 0.0245(15) -0.0056(13) 0.0103(14) 0.0040(14)
C42 0.0224(17) 0.049(2) 0.0305(17) -0.0047(15) 0.0088(14) 0.0111(15)
C52 0.0208(16) 0.055(2) 0.0330(17) -0.0055(15) 0.0138(14) -0.0053(15)
C62 0.0263(17) 0.0335(17) 0.0308(17) -0.0044(13) 0.0120(15) -0.0023(14)

loop_
_atom_type_symbol
_atom_type_description
_atom_type_scat_dispersion_real
_atom_type_scat_dispersion_imag
_atom_type_scat_source
C C 0.0033 0.0016 'International Tables Vol C Tables 4.2.6.8 and 6.1.1.4'
H H 0.0000 0.0000 'International Tables Vol C Tables 4.2.6.8 and 6.1.1.4'
Cl Cl 0.1484 0.1585 'International Tables Vol C Tables 4.2.6.8 and 6.1.1.4'
Fe Fe 0.3463 0.8444 'International Tables Vol C Tables 4.2.6.8 and 6.1.1.4'
N N 0.0061 0.0033 'International Tables Vol C Tables 4.2.6.8 and 6.1.1.4'
O O 0.0106 0.0060 'International Tables Vol C Tables 4.2.6.8 and 6.1.1.4'

loop_
_geom_angle_atom_site_label_1
_geom_angle_atom_site_label_2
_geom_angle_atom_site_label_3
_geom_angle
O12 Fe1 O11 169.01(8)
O12 Fe1 O22 82.60(8)
O11 Fe1 O22 90.40(7)
O12 Fe1 N41 101.40(8)
O11 Fe1 N41 88.03(8)
O22 Fe1 N41 99.15(8)
O12 Fe1 N11 95.53(8)
O11 Fe1 N11 91.10(8)
O22 Fe1 N11 177.02(7)
N41 Fe1 N11 83.47(8)
O12 Fe1 O1 90.39(9)
O11 Fe1 O1 81.16(9)
O22 Fe1 O1 90.39(7)
N41 Fe1 O1 165.65(9)
N11 Fe1 O1 87.30(8)
Fe1 O1 H1O 114(2)
Fe1 O1 H2O 104(3)
H1O O1 H2O 113(4)
C191 O11 Fe1 141.78(17)
C31 N11 C11 106.5(2)
C31 N11 Fe1 116.84(17)
C11 N11 Fe1 132.12(17)
C31 N21 C21 106.9(2)
C31 N21 C111 126.0(2)
C21 N21 C111 127.0(2)
C51 N31 C61 107.1(2)
C51 N31 C131 128.7(2)
C61 N31 C131 124.2(2)
C51 N41 C71 106.7(2)
C51 N41 Fe1 119.21(17)
C71 N41 Fe1 134.00(18)
C21 C11 N11 108.3(2)
C21 C11 C81 130.0(2)
N11 C11 C81 121.5(2)
C11 C21 N21 107.4(2)
C11 C21 H21 126.3
N21 C21 H21 126.3
N11 C31 N21 110.9(2)
N11 C31 C41 125.0(2)
N21 C31 C41 123.9(2)
C51 C41 C31 110.4(2)
C51 C41 C181 111.6(2)
C31 C41 C181 115.6(2)
C51 C41 H41 106.2
C31 C41 H41 106.2
C181 C41 H41 106.2
N41 C51 N31 110.5(2)
N41 C51 C41 125.4(2)
N31 C51 C41 124.1(2)
C71 C61 N31 107.7(2)
C71 C61 H61 126.2
N31 C61 H61 126.2
C61 C71 N41 108.0(2)
C61 C71 C151 128.6(3)
N41 C71 C151 123.4(2)
C11 C81 C101 111.0(2)
C11 C81 C91 110.8(2)
C101 C81 C91 110.0(2)
C11 C81 H81 108.3
C101 C81 H81 108.3
C91 C81 H81 108.3
C81 C91 H91A 109.5
C81 C91 H91B 109.5
H91A C91 H91B 109.5
C81 C91 H91C 109.5
H91A C91 H91C 109.5
H91B C91 H91C 109.5
C81 C101 H10A 109.5
C81 C101 H10B 109.5
H10A C101 H10B 109.5
C81 C101 H10C 109.5
H10A C101 H10C 109.5
H10B C101 H10C 109.5
N21 C111 C121 113.7(2)
N21 C111 H11A 108.8
C121 C111 H11A 108.8
N21 C111 H11B 108.8
C121 C111 H11B 108.8
H11A C111 H11B 107.7
C111 C121 H12A 109.5
C111 C121 H12B 109.5
H12A C121 H12B 109.5
C111 C121 H12C 109.5
H12A C121 H12C 109.5
H12B C121 H12C 109.5
N31 C131 C141 112.7(2)
N31 C131 H13A 109.1
C141 C131 H13A 109.1
N31 C131 H13B 109.1
C141 C131 H13B 109.1
H13A C131 H13B 107.8
C131 C141 H14A 109.5
C131 C141 H14B 109.5
H14A C141 H14B 109.5
C131 C141 H14C 109.5
H14A C141 H14C 109.5
H14B C141 H14C 109.5
C71 C151 C171 110.4(2)
C71 C151 C161 112.8(2)
C171 C151 C161 109.7(2)
C71 C151 H151 107.9
C171 C151 H151 107.9
C161 C151 H151 107.9
C151 C161 H16A 109.5
C151 C161 H16B 109.5
H16A C161 H16B 109.5
C151 C161 H16C 109.5
H16A C161 H16C 109.5
H16B C161 H16C 109.5
C151 C171 H17A 109.5
C151 C171 H17B 109.5
H17A C171 H17B 109.5
C151 C171 H17C 109.5
H17A C171 H17C 109.5
H17B C171 H17C 109.5
C191 C181 C41 115.6(2)
C191 C181 H18A 108.4
C41 C181 H18A 108.4
C191 C181 H18B 108.4
C41 C181 H18B 108.4
H18A C181 H18B 107.4
O21 C191 O11 122.8(3)
O21 C191 C181 120.5(2)
O11 C191 C181 116.7(2)
C12 O12 Fe1 113.01(17)
C22 O22 Fe1 110.82(16)
O12 C12 C62 123.7(3)
O12 C12 C22 116.8(2)
C62 C12 C22 119.5(3)
O22 C22 C32 125.2(3)
O22 C22 C12 115.5(2)
C32 C22 C12 119.3(3)
C22 C32 C42 120.4(3)
C22 C32 Cl12 118.8(2)
C42 C32 Cl12 120.9(2)
C52 C42 C32 120.4(3)
C52 C42 Cl22 119.9(2)
C32 C42 Cl22 119.8(2)
C42 C52 C62 119.4(3)
C42 C52 Cl32 120.7(2)
C62 C52 Cl32 119.9(3)
C12 C62 C52 120.9(3)
C12 C62 Cl42 118.3(2)
C52 C62 Cl42 120.9(2)

loop_
_geom_bond_atom_site_label_1
_geom_bond_atom_site_label_2
_geom_bond_distance
Fe1 O12 1.9231(18)
Fe1 O11 1.9516(18)
Fe1 O22 2.0009(18)
Fe1 N41 2.127(2)
Fe1 N11 2.130(2)
Fe1 O1 2.143(2)
O1 H1O 0.92(4)
O1 H2O 0.69(4)
O11 C191 1.281(3)
O21 C191 1.229(3)
N11 C31 1.328(3)
N11 C11 1.395(3)
N21 C31 1.343(3)
N21 C21 1.390(3)
N21 C111 1.470(4)
N31 C51 1.353(3)
N31 C61 1.377(3)
N31 C131 1.471(3)
N41 C51 1.329(3)
N41 C71 1.395(3)
C11 C21 1.347(4)
C11 C81 1.508(4)
C21 H21 0.9500
C31 C41 1.513(3)
C41 C51 1.501(4)
C41 C181 1.556(4)
C41 H41 1.0000
C61 C71 1.354(4)
C61 H61 0.9500
C71 C151 1.505(4)
C81 C101 1.530(4)
C81 C91 1.532(4)
C81 H81 1.0000
C91 H91A 0.9800
C91 H91B 0.9800
C91 H91C 0.9800
C101 H10A 0.9800
C101 H10B 0.9800
C101 H10C 0.9800
C111 C121 1.493(4)
C111 H11A 0.9900
C111 H11B 0.9900
C121 H12A 0.9800
C121 H12B 0.9800
C121 H12C 0.9800
C131 C141 1.506(4)
C131 H13A 0.9900
C131 H13B 0.9900
C141 H14A 0.9800
C141 H14B 0.9800
C141 H14C 0.9800
C151 C171 1.530(4)
C151 C161 1.536(4)
C151 H151 1.0000
C161 H16A 0.9800
C161 H16B 0.9800
C161 H16C 0.9800
C171 H17A 0.9800
C171 H17B 0.9800
C171 H17C 0.9800
C181 C191 1.515(4)
C181 H18A 0.9900
C181 H18B 0.9900
Cl12 C32 1.736(3)
Cl22 C42 1.735(3)
Cl32 C52 1.729(3)
Cl42 C62 1.735(3)
O12 C12 1.325(3)
O22 C22 1.330(3)
C12 C62 1.385(4)
C12 C22 1.421(4)
C22 C32 1.384(4)
C32 C42 1.400(4)
C42 C52 1.390(4)
C52 C62 1.397(4)

loop_
_geom_hbond_atom_site_label_D
_geom_hbond_atom_site_label_H
_geom_hbond_atom_site_label_A
_geom_hbond_distance_DH
_geom_hbond_distance_HA
_geom_hbond_distance_DA
_geom_hbond_angle_DHA
_geom_hbond_site_symmetry_A
O1 H1O O21 0.92(4) 1.99(4) 2.902(3) 172(3) 3_655
O1 H2O O22 0.69(4) 2.19(4) 2.843(3) 161(4) 3_655

loop_
_geom_torsion_atom_site_label_1
_geom_torsion_atom_site_label_2
_geom_torsion_atom_site_label_3
_geom_torsion_atom_site_label_4
_geom_torsion
O12 Fe1 O11 C191 155.1(4)
O22 Fe1 O11 C191 104.9(3)
N41 Fe1 O11 C191 5.7(3)
N11 Fe1 O11 C191 -77.7(3)
O1 Fe1 O11 C191 -164.8(3)
O12 Fe1 N11 C31 -154.22(18)
O11 Fe1 N11 C31 34.55(18)
N41 Fe1 N11 C31 -53.34(18)
O1 Fe1 N11 C31 115.64(19)
O12 Fe1 N11 C11 53.3(2)
O11 Fe1 N11 C11 -117.9(2)
N41 Fe1 N11 C11 154.2(2)
O1 Fe1 N11 C11 -36.8(2)
O12 Fe1 N41 C51 132.67(19)
O11 Fe1 N41 C51 -53.02(19)
O22 Fe1 N41 C51 -143.10(18)
N11 Fe1 N41 C51 38.31(19)
O1 Fe1 N41 C51 -12.0(4)
O12 Fe1 N41 C71 -43.1(2)
O11 Fe1 N41 C71 131.2(2)
O22 Fe1 N41 C71 41.1(2)
N11 Fe1 N41 C71 -137.5(2)
O1 Fe1 N41 C71 172.2(3)
C31 N11 C11 C21 -1.0(3)
Fe1 N11 C11 C21 153.5(2)
C31 N11 C11 C81 174.9(2)
Fe1 N11 C11 C81 -30.6(4)
N11 C11 C21 N21 0.6(3)
C81 C11 C21 N21 -174.8(3)
C31 N21 C21 C11 0.1(3)
C111 N21 C21 C11 -178.8(3)
C11 N11 C31 N21 1.0(3)
Fe1 N11 C31 N21 -158.01(17)
C11 N11 C31 C41 -174.9(2)
Fe1 N11 C31 C41 26.0(3)
C21 N21 C31 N11 -0.7(3)
C111 N21 C31 N11 178.1(3)
C21 N21 C31 C41 175.3(2)
C111 N21 C31 C41 -5.9(4)
N11 C31 C41 C51 31.8(3)
N21 C31 C41 C51 -143.6(3)
N11 C31 C41 C181 -96.0(3)
N21 C31 C41 C181 88.6(3)
C71 N41 C51 N31 0.6(3)
Fe1 N41 C51 N31 -176.21(15)
C71 N41 C51 C41 -177.6(2)
Fe1 N41 C51 C41 5.6(3)
C61 N31 C51 N41 -0.3(3)
C131 N31 C51 N41 -177.9(2)
C61 N31 C51 C41 177.9(2)
C131 N31 C51 C41 0.3(4)
C31 C41 C51 N41 -50.9(3)
C181 C41 C51 N41 79.1(3)
C31 C41 C51 N31 131.1(2)
C181 C41 C51 N31 -98.9(3)
C51 N31 C61 C71 -0.2(3)
C131 N31 C61 C71 177.6(2)
N31 C61 C71 N41 0.6(3)
N31 C61 C71 C151 -179.5(3)
C51 N41 C71 C61 -0.7(3)
Fe1 N41 C71 C61 175.44(18)
C51 N41 C71 C151 179.3(2)
Fe1 N41 C71 C151 -4.5(4)
C21 C11 C81 C101 -20.3(4)
N11 C11 C81 C101 164.9(2)
C21 C11 C81 C91 102.3(3)
N11 C11 C81 C91 -72.6(3)
C31 N21 C111 C121 -171.4(3)
C21 N21 C111 C121 7.2(4)
C51 N31 C131 C141 -95.3(3)
C61 N31 C131 C141 87.5(3)
C61 C71 C151 C171 25.4(4)
N41 C71 C151 C171 -154.7(2)
C61 C71 C151 C161 -97.7(3)
N41 C71 C151 C161 82.2(3)
C51 C41 C181 C191 -54.9(3)
C31 C41 C181 C191 72.3(3)
Fe1 O11 C191 O21 -124.7(3)
Fe1 O11 C191 C181 57.4(4)
C41 C181 C191 O21 151.4(2)
C41 C181 C191 O11 -30.7(3)
O11 Fe1 O12 C12 -41.5(5)
O22 Fe1 O12 C12 9.33(17)
N41 Fe1 O12 C12 107.24(17)
N11 Fe1 O12 C12 -168.33(17)
O1 Fe1 O12 C12 -81.00(17)
O12 Fe1 O22 C22 -10.27(16)
O11 Fe1 O22 C22 161.23(16)
N41 Fe1 O22 C22 -110.69(16)
O1 Fe1 O22 C22 80.07(17)
Fe1 O12 C12 C62 174.3(2)
Fe1 O12 C12 C22 -7.0(3)
Fe1 O22 C22 C32 -170.3(2)
Fe1 O22 C22 C12 9.4(3)
O12 C12 C22 O22 -2.0(3)
C62 C12 C22 O22 176.8(2)
O12 C12 C22 C32 177.7(2)
C62 C12 C22 C32 -3.5(4)
O22 C22 C32 C42 179.7(2)
C12 C22 C32 C42 0.0(4)
O22 C22 C32 Cl12 -0.6(4)
C12 C22 C32 Cl12 179.7(2)
C22 C32 C42 C52 2.8(4)
Cl12 C32 C42 C52 -176.8(2)
C22 C32 C42 Cl22 -176.8(2)
Cl12 C32 C42 Cl22 3.6(3)
C32 C42 C52 C62 -2.2(4)
Cl22 C42 C52 C62 177.4(2)
C32 C42 C52 Cl32 178.6(2)
Cl22 C42 C52 Cl32 -1.8(4)
O12 C12 C62 C52 -177.1(3)
C22 C12 C62 C52 4.2(4)
O12 C12 C62 Cl42 3.7(4)
C22 C12 C62 Cl42 -175.0(2)
C42 C52 C62 C12 -1.4(4)
Cl32 C52 C62 C12 177.9(2)
C42 C52 C62 Cl42 177.8(2)
Cl32 C52 C62 Cl42 -3.0(4)
